data_1510613
loop_
_publ_author_name
'Vangelisti, R.'
'Mercier, R.'
'Omrani, H.'

_publ_section_title
;
 Etude radiocristallographique des solutions solides K Au Cl3.69 Br0.31, K
 Au Cl1.94 Br2.06, K Au Cl1.82 Br2.18 . 2(H2 O)
;
_journal_name_full 'Annales de Chimie (Paris)'
_journal_page_first 217
_journal_page_last 225
_journal_volume 24
_journal_year 1999
_chemical_formula_sum 'Au Br2.06 Cl1.94 K'
_chemical_name_systematic 'K Au Cl1.94 Br2.06'
_space_group_IT_number 14
_symmetry_space_group_name_Hall '-P 2ybc'
_symmetry_space_group_name_H-M 'P 1 21/c 1'
_cell_angle_alpha 90
_cell_angle_beta 96.147
_cell_angle_gamma 90
_cell_formula_units_Z 4
_cell_length_a 8.789
_cell_length_b 6.578
_cell_length_c 12.562
_cell_volume 722.084
_citation_journal_id_ASTM ANCPAC
_cod_data_source_file gold_94.cif
_cod_data_source_block Au1Br2.06Cl1.94K1
_cod_original_cell_volume 722.0843
_cod_original_formula_sum 'Au1 Br2.06 Cl1.94 K1'
_cod_database_code 1510613

loop_
_symmetry_equiv_pos_as_xyz
x,y,z
-x,y+1/2,-z+1/2
-x,-y,-z
x,-y-1/2,z-1/2

loop_
_atom_site_label
_atom_site_type_symbol
_atom_site_fract_x
_atom_site_fract_y
_atom_site_fract_z
_atom_site_occupancy
_atom_site_U_iso_or_equiv
Cl1 Cl-1 0.8697 0.292 0.0485 0.51 0.0
Br4 Br-1 0.3405 0.2738 -0.0722 0.73 0.0
K1 K+1 0.218 0.451 0.18 1 0.0
Au1 Au+3 0 0 0 1 0.0
Cl4 Cl-1 0.3406 0.2741 -0.0723 0.27 0.0
Br3 Br-1 0.5061 0.148 0.1689 0.34 0.0
Cl3 Cl-1 0.5058 0.1481 0.169 0.66 0.0
Br2 Br-1 0.0965 -0.0537 0.1818 0.5 0.0
Au2 Au+3 0.5 0 0 1 0.0
Cl2 Cl-1 0.0968 -0.0541 0.1819 0.5 0.0
Br1 Br-1 0.8696 0.2923 0.048 0.49 0.0
